data_7714141
loop_
_publ_author_name
'Tatarin, Sergei V.'
'Meshcheriakova, Elizaveta A.'
'Kozyukhin, Sergey'
'Emets, Victor'
'Bezzubov, Stanislav'

_publ_section_title
;
 Rational design of efficient photosensitizers based on cyclometalated
 iridium(III) complexes with 2-arylbenzimidazole and aromatic 1,3-diketone
 ligands
;
_journal_name_full 'Dalton Transactions'
_journal_paper_doi 10.1039/D3DT02789A
_journal_year 2023
_chemical_formula_moiety 'C61 H41 Ir N4 O6 S2'
_chemical_formula_sum 'C61 H41 Ir N4 O6 S2'
_chemical_formula_weight 1182.30
_space_group_crystal_system triclinic
_space_group_IT_number 2
_space_group_name_Hall '-P 1'
_space_group_name_H-M_alt 'P -1'
_atom_sites_solution_hydrogens geom
_atom_sites_solution_primary dual
_audit_creation_date 2023-08-27
_audit_creation_method
;
Olex2 1.3
(compiled 2020.11.12 svn.r5f609507 for OlexSys, GUI svn.r6408)
;
_audit_update_record
;
2023-08-27 deposited with the CCDC.	2023-10-06 downloaded from the CCDC.
;
_cell_angle_alpha 115.4936(19)
_cell_angle_beta 104.484(2)
_cell_angle_gamma 100.722(2)
_cell_formula_units_Z 2
_cell_length_a 12.7102(7)
_cell_length_b 14.9577(8)
_cell_length_c 15.6155(8)
_cell_measurement_reflns_used 4579
_cell_measurement_temperature 100(2)
_cell_measurement_theta_max 24.859
_cell_measurement_theta_min 2.579
_cell_volume 2443.6(2)
_computing_cell_refinement 'SAINT V8.40A (Bruker, 2019)'
_computing_data_collection 'APEX3 v.2017.3_0 (Bruker AXS, 2017)'
_computing_data_reduction 'SAINT V8.40A (Bruker, 2019)'
_computing_molecular_graphics 'Olex2 1.3 (Dolomanov et al., 2009)'
_computing_publication_material 'Olex2 1.3 (Dolomanov et al., 2009)'
_computing_structure_refinement 'SHELXL 2018/3 (Sheldrick, 2015)'
_computing_structure_solution 'SHELXT  (Sheldrick, 2015)'
_diffrn_ambient_temperature 100.15
_diffrn_measured_fraction_theta_full 0.994
_diffrn_measured_fraction_theta_max 0.995
_diffrn_measurement_device_type 'Bruker D8 Venture'
_diffrn_measurement_method \w-scan
_diffrn_radiation_monochromator graphite
_diffrn_radiation_type MoK\a
_diffrn_radiation_wavelength 0.71073
_diffrn_reflns_av_R_equivalents 0.0513
_diffrn_reflns_av_unetI/netI 0.0855
_diffrn_reflns_Laue_measured_fraction_full 0.994
_diffrn_reflns_Laue_measured_fraction_max 0.995
_diffrn_reflns_limit_h_max 14
_diffrn_reflns_limit_h_min -15
_diffrn_reflns_limit_k_max 18
_diffrn_reflns_limit_k_min -18
_diffrn_reflns_limit_l_max 19
_diffrn_reflns_limit_l_min -16
_diffrn_reflns_number 20708
_diffrn_reflns_point_group_measured_fraction_full 0.994
_diffrn_reflns_point_group_measured_fraction_max 0.995
_diffrn_reflns_theta_full 25.242
_diffrn_reflns_theta_max 26.499
_diffrn_reflns_theta_min 2.330
_diffrn_source_current 1.4
_diffrn_source_power 0.07
_diffrn_source_target Mo
_diffrn_source_type 'fine-focus sealed X-ray tube'
_diffrn_source_voltage 50.0
_exptl_absorpt_coefficient_mu 2.878
_exptl_absorpt_correction_T_max 0.7461
_exptl_absorpt_correction_T_min 0.6503
_exptl_absorpt_correction_type multi-scan
_exptl_absorpt_process_details
;
SADABS-2016/2 (Bruker,2016/2) was used for absorption correction.
wR2(int) was 0.1022 before and 0.0470 after correction.
The Ratio of minimum to maximum transmission is 0.8716.
The \l/2 correction factor is Not present.
;
_exptl_crystal_colour red
_exptl_crystal_colour_primary red
_exptl_crystal_density_diffrn 1.607
_exptl_crystal_description needle
_exptl_crystal_F_000 1184
_exptl_crystal_size_max 0.2
_exptl_crystal_size_mid 0.03
_exptl_crystal_size_min 0.01
_refine_diff_density_max 1.174
_refine_diff_density_min -1.128
_refine_diff_density_rms 0.143
_refine_ls_extinction_method none
_refine_ls_goodness_of_fit_ref 1.018
_refine_ls_hydrogen_treatment constr
_refine_ls_matrix_type full
_refine_ls_number_parameters 695
_refine_ls_number_reflns 10066
_refine_ls_number_restraints 211
_refine_ls_restrained_S_all 1.023
_refine_ls_R_factor_all 0.0640
_refine_ls_R_factor_gt 0.0443
_refine_ls_shift/su_max 0.001
_refine_ls_shift/su_mean 0.000
_refine_ls_structure_factor_coef Fsqd
_refine_ls_weighting_details 'w=1/[\s^2^(Fo^2^)+(0.0332P)^2^+0.6876P] where P=(Fo^2^+2Fc^2^)/3'
_refine_ls_weighting_scheme calc
_refine_ls_wR_factor_gt 0.0826
_refine_ls_wR_factor_ref 0.0899
_reflns_Friedel_coverage 0.000
_reflns_number_gt 8079
_reflns_number_total 10066
_reflns_threshold_expression 'I > 2\s(I)'
_cod_data_source_file d3dt02789a2.cif
_cod_data_source_block a
_cod_database_code 7714141
_shelx_shelxl_version_number 2018/3
_shelx_space_group_comment
;
The symmetry employed for this shelxl refinement is uniquely defined
by the following loop, which should always be used as a source of
symmetry information in preference to the above space-group names.
They are only intended as comments.
;
_shelx_estimated_absorpt_t_max 0.972
_shelx_estimated_absorpt_t_min 0.597
_olex2_refinement_description
;
1. Fixed Uiso
 At 1.2 times of:
  All C(H) groups
 At 1.5 times of:
  All C(H,H,H) groups
2. Restrained distances
 N4-C45B \\sim N4-C31
 with sigma of 0.02
3. Uiso/Uaniso restraints and constraints
C45B \\sim C50B \\sim C49B \\sim C48B \\sim C47B \\sim C46B \\sim C33 \\sim C32
\\sim C31 \\sim C36 \\sim C35 \\sim C34: within 2A with sigma of 0.025 and
sigma for terminal atoms of 0.05 within 2A
Uanis(O4) \\sim Ueq: with sigma of 0.005 and sigma for terminal atoms of 0.01
Uanis(C32) \\sim Ueq: with sigma of 0.02 and sigma for terminal atoms of 0.04
Uanis(C61) \\sim Ueq: with sigma of 0.002 and sigma for terminal atoms of 0.004
Uanis(C11) \\sim Ueq, Uanis(C12) \\sim Ueq: with sigma of 0.01 and sigma for
terminal atoms of 0.02
Uanis(C86) = Uanis(C50) = Uanis(C82) = Uanis(C83)
Uanis(C31) = Uanis(C36) = Uanis(C35) = Uanis(C34) = Uanis(C33) = Uanis(C32)
Uanis(C45B) = Uanis(C46B) = Uanis(C47B) = Uanis(C48B) = Uanis(C49B) =
Uanis(C50B)
4. Others
 Fixed Sof: C45B(0.5) C50B(0.5) H50B(0.5) C49B(0.5) H49B(0.5) C48B(0.5)
 H48B(0.5) C47B(0.5) H47B(0.5) C46B(0.5) H46B(0.5) C50(0.6) C86(0.4) H86(0.4)
 C85(0.4) C84(0.4) H84(0.4) C83(0.4) H83(0.4) C82(0.4) H82(0.4) C62(0.4)
 C49(0.6) H49(0.6) C45(0.6) C46(0.6) H46(0.6) C47(0.6) H47(0.6) C48(0.6)
 H48(0.6) O1(0.6) O2(0.6) C44(0.6) C43(0.6) H43A(0.6) H43B(0.6) H43C(0.6)
 O7(0.4) O8(0.4) C87(0.4) C63(0.4) H63A(0.4) H63B(0.4) H63C(0.4) C33(0.5)
 H33(0.5) C32(0.5) H32(0.5) C31(0.5) C36(0.5) H36(0.5) C35(0.5) H35(0.5)
 C34(0.5) H34(0.5)
5.a Aromatic/amide H refined with riding coordinates:
 C3(H3), C4(H4), C5(H5), C6(H6), C20(H20), C19(H19), C18(H18), C17(H17),
 C15(H15), C14(H14), C13(H13), C12(H12), C11(H11), C24(H24), C25(H25), C26(H26),
  C27(H27), C41(H41), C40(H40), C39(H39), C38(H38), C50B(H50B), C49B(H49B),
 C48B(H48B), C47B(H47B), C46B(H46B), C52(H52), C55(H55), C56(H56), C58(H58),
 C57(H57), C86(H86), C84(H84), C83(H83), C82(H82), C49(H49), C46(H46), C47(H47),
  C48(H48), C33(H33), C32(H32), C36(H36), C35(H35), C34(H34)
5.b Fitted hexagon refined as free rotating group:
 C45B(C50B,C49B,C48B,C47B,C46B), C86(C85,C84,C83,C82,C62), C33(C32,C31,C36,C35,
 C34)
5.c Idealised Me refined as rotating group:
 C61(H61A,H61B,H61C), C43(H43A,H43B,H43C), C63(H63A,H63B,H63C)
;
_olex2_submission_special_instructions 'No special instructions were received'

loop_
_space_group_symop_operation_xyz
'x, y, z'
'-x, -y, -z'

loop_
_atom_site_label
_atom_site_type_symbol
_atom_site_fract_x
_atom_site_fract_y
_atom_site_fract_z
_atom_site_U_iso_or_equiv
_atom_site_adp_type
_atom_site_occupancy
_atom_site_site_symmetry_order
_atom_site_calc_flag
_atom_site_refinement_flags_posn
_atom_site_refinement_flags_adp
_atom_site_refinement_flags_occupancy
_atom_site_disorder_assembly
_atom_site_disorder_group
Ir1 Ir 0.66335(2) 0.34462(2) 0.17007(2) 0.01965(7) Uani 1 1 d . . . . .
S1 S 0.51684(12) 0.01775(10) -0.10560(10) 0.0257(3) Uani 1 1 d . . . . .
N1 N 0.7779(4) 0.2748(3) 0.1269(3) 0.0224(10) Uani 1 1 d . . . . .
N2 N 0.8146(4) 0.1434(3) 0.0121(3) 0.0256(10) Uani 1 1 d . . . . .
C9 C 0.7314(5) 0.1797(4) 0.0423(4) 0.0204(11) Uani 1 1 d . . . . .
C8 C 0.6087(5) 0.1404(4) -0.0025(4) 0.0227(12) Uani 1 1 d . . . . .
C1 C 0.5559(4) 0.2100(4) 0.0444(4) 0.0195(11) Uani 1 1 d . . . . .
C2 C 0.4334(4) 0.1623(4) -0.0104(3) 0.0180(11) Uani 1 1 d . . . . .
C3 C 0.3458(5) 0.2069(4) 0.0043(4) 0.0238(12) Uani 1 1 d . . . . .
H3 H 0.365320 0.277166 0.057301 0.029 Uiso 1 1 calc R U . . .
C4 C 0.2326(5) 0.1479(4) -0.0585(4) 0.0277(13) Uani 1 1 d . . . . .
H4 H 0.174483 0.178898 -0.049682 0.033 Uiso 1 1 calc R U . . .
C5 C 0.2011(5) 0.0431(5) -0.1352(4) 0.0321(14) Uani 1 1 d . . . . .
H5 H 0.121890 0.003049 -0.175632 0.038 Uiso 1 1 calc R U . . .
C6 C 0.2844(5) -0.0026(4) -0.1525(4) 0.0301(13) Uani 1 1 d . . . . .
H6 H 0.263329 -0.073621 -0.204481 0.036 Uiso 1 1 calc R U . . .
C7 C 0.3995(5) 0.0578(4) -0.0923(4) 0.0250(12) Uani 1 1 d . . . . .
C21 C 0.8964(5) 0.3032(4) 0.1529(4) 0.0229(12) Uani 1 1 d . . . . .
C20 C 0.9840(5) 0.3958(4) 0.2300(4) 0.0275(13) Uani 1 1 d . . . . .
H20 H 0.968454 0.453083 0.276712 0.033 Uiso 1 1 calc R U . . .
C19 C 1.0961(5) 0.4002(5) 0.2352(4) 0.0342(14) Uani 1 1 d . . . . .
H19 H 1.158585 0.462231 0.286685 0.041 Uiso 1 1 calc R U . . .
C18 C 1.1190(5) 0.3161(5) 0.1670(5) 0.0347(15) Uani 1 1 d . . . . .
H18 H 1.196841 0.321228 0.174888 0.042 Uiso 1 1 calc R U . . .
C17 C 1.0320(5) 0.2260(5) 0.0886(4) 0.0296(13) Uani 1 1 d . . . . .
H17 H 1.047666 0.169657 0.040716 0.035 Uiso 1 1 calc R U . . .
C16 C 0.9215(5) 0.2212(4) 0.0827(4) 0.0258(12) Uani 1 1 d . . . . .
C10 C 0.7984(5) 0.0615(4) -0.0869(4) 0.0282(13) Uani 1 1 d . . . . .
C15 C 0.7748(6) -0.0408(5) -0.1097(5) 0.0418(16) Uani 1 1 d . . . . .
H15 H 0.767198 -0.058942 -0.059687 0.050 Uiso 1 1 calc R U . . .
C14 C 0.7619(7) -0.1179(5) -0.2051(5) 0.057(2) Uani 1 1 d . . . . .
H14 H 0.745232 -0.189010 -0.220733 0.069 Uiso 1 1 calc R U . . .
C13 C 0.7732(6) -0.0920(5) -0.2779(5) 0.0521(19) Uani 1 1 d . . . . .
H13 H 0.767698 -0.144826 -0.342352 0.063 Uiso 1 1 calc R U . . .
C12 C 0.7923(7) 0.0087(6) -0.2578(6) 0.067(2) Uani 1 1 d . U . . .
H12 H 0.795852 0.025927 -0.309119 0.081 Uiso 1 1 calc R U . . .
C11 C 0.8065(7) 0.0865(5) -0.1610(5) 0.062(2) Uani 1 1 d . U . . .
H11 H 0.821933 0.157360 -0.145866 0.074 Uiso 1 1 calc R U . . .
S2 S 0.65398(15) 0.60201(11) 0.09505(12) 0.0388(4) Uani 1 1 d . . . . .
N3 N 0.5539(4) 0.4247(3) 0.2139(3) 0.0264(10) Uani 1 1 d . . . . .
N4 N 0.5237(4) 0.5778(3) 0.2598(4) 0.0344(12) Uani 1 1 d D . . . .
C30 C 0.5692(5) 0.5098(4) 0.2023(4) 0.0285(13) Uani 1 1 d . . . . .
C29 C 0.6299(5) 0.5129(4) 0.1387(4) 0.0286(13) Uani 1 1 d . . . . .
C22 C 0.6717(5) 0.4302(4) 0.1016(4) 0.0272(13) Uani 1 1 d . . . . .
C23 C 0.7279(5) 0.4404(4) 0.0352(4) 0.0294(13) Uani 1 1 d . . . . .
C24 C 0.7823(5) 0.3755(5) -0.0188(4) 0.0348(14) Uani 1 1 d . . . . .
H24 H 0.784928 0.314732 -0.013917 0.042 Uiso 1 1 calc R U . . .
C25 C 0.8313(6) 0.3990(5) -0.0781(5) 0.0478(18) Uani 1 1 d . . . . .
H25 H 0.867803 0.354352 -0.114359 0.057 Uiso 1 1 calc R U . . .
C26 C 0.8286(7) 0.4886(5) -0.0864(5) 0.057(2) Uani 1 1 d . . . . .
H26 H 0.864311 0.504436 -0.127214 0.068 Uiso 1 1 calc R U . . .
C27 C 0.7746(6) 0.5534(5) -0.0359(5) 0.0482(18) Uani 1 1 d . . . . .
H27 H 0.771463 0.613220 -0.042465 0.058 Uiso 1 1 calc R U . . .
C28 C 0.7245(5) 0.5298(4) 0.0252(4) 0.0361(15) Uani 1 1 d . . . . .
C42 C 0.4947(5) 0.4367(4) 0.2789(4) 0.0276(13) Uani 1 1 d . . . . .
C41 C 0.4541(4) 0.3714(5) 0.3133(4) 0.0304(13) Uani 1 1 d . . . . .
H41 H 0.464965 0.305089 0.291870 0.037 Uiso 1 1 calc R U . . .
C40 C 0.3976(5) 0.4049(5) 0.3793(4) 0.0379(15) Uani 1 1 d . . . . .
H40 H 0.369857 0.361774 0.404595 0.046 Uiso 1 1 calc R U . . .
C39 C 0.3806(5) 0.5022(5) 0.4096(4) 0.0411(16) Uani 1 1 d . . . . .
H39 H 0.341040 0.523339 0.455072 0.049 Uiso 1 1 calc R U . . .
C38 C 0.4191(5) 0.5678(5) 0.3758(4) 0.0423(16) Uani 1 1 d . . . . .
H38 H 0.407372 0.633715 0.397014 0.051 Uiso 1 1 calc R U . . .
C37 C 0.4756(5) 0.5336(5) 0.3095(4) 0.0344(14) Uani 1 1 d . . . . .
C45B C 0.5356(10) 0.6808(5) 0.2822(8) 0.0577(16) Uani 0.5 1 d DG U P A 2
C50B C 0.4880(10) 0.6979(7) 0.2026(6) 0.0577(16) Uani 0.5 1 d G U P A 2
H50B H 0.447903 0.640057 0.135009 0.069 Uiso 0.5 1 calc R U P A 2
C49B C 0.4990(10) 0.7996(8) 0.2218(6) 0.0577(16) Uani 0.5 1 d G U P A 2
H49B H 0.466485 0.811363 0.167454 0.069 Uiso 0.5 1 calc R U P A 2
C48B C 0.5577(10) 0.8843(6) 0.3207(7) 0.0577(16) Uani 0.5 1 d G U P A 2
H48B H 0.565196 0.953816 0.333877 0.069 Uiso 0.5 1 calc R U P A 2
C47B C 0.6053(9) 0.8671(6) 0.4003(6) 0.0577(16) Uani 0.5 1 d G U P A 2
H47B H 0.645327 0.924964 0.467856 0.069 Uiso 0.5 1 calc R U P A 2
C46B C 0.5942(9) 0.7654(7) 0.3810(7) 0.0577(16) Uani 0.5 1 d G U P A 2
H46B H 0.626747 0.753658 0.435413 0.069 Uiso 0.5 1 calc R U P A 2
O6 O 0.7882(3) 0.4830(3) 0.2989(3) 0.0275(9) Uani 1 1 d . . . . .
O5 O 0.6614(3) 0.2759(3) 0.2661(3) 0.0219(8) Uani 1 1 d . . . . .
O3 O 0.8297(4) 0.2103(3) 0.6983(3) 0.0515(13) Uani 1 1 d . . . . .
O4 O 0.9350(4) 0.3416(4) 0.6885(4) 0.0663(15) Uani 1 1 d . U . . .
C51 C 0.8176(4) 0.5035(4) 0.3911(4) 0.0225(11) Uani 1 1 d . . . . .
C52 C 0.7884(5) 0.4315(4) 0.4232(4) 0.0253(12) Uani 1 1 d . . . . .
H52 H 0.821595 0.456736 0.494454 0.030 Uiso 1 1 calc R U . . .
C53 C 0.7152(4) 0.3257(4) 0.3615(4) 0.0214(11) Uani 1 1 d . . . . .
C61 C 1.0301(7) 0.3702(7) 0.7802(6) 0.080(3) Uani 1 1 d . U . . .
H61A H 1.039077 0.306228 0.779567 0.119 Uiso 1 1 calc R U . . .
H61B H 1.013952 0.412152 0.840587 0.119 Uiso 1 1 calc R U . . .
H61C H 1.101361 0.411356 0.782387 0.119 Uiso 1 1 calc R U . . .
C54 C 0.6940(5) 0.2669(4) 0.4164(4) 0.0234(12) Uani 1 1 d . . . . .
C55 C 0.5868(5) 0.1912(4) 0.3788(4) 0.0252(12) Uani 1 1 d . . . . .
H55 H 0.529947 0.174231 0.316436 0.030 Uiso 1 1 calc R U . . .
C56 C 0.5615(5) 0.1399(4) 0.4312(4) 0.0304(13) Uani 1 1 d . . . . .
H56 H 0.487738 0.088806 0.405054 0.037 Uiso 1 1 calc R U . . .
C58 C 0.6455(5) 0.1641(4) 0.5224(4) 0.0319(14) Uani 1 1 d . . . . .
H58 H 0.628783 0.130212 0.559086 0.038 Uiso 1 1 calc R U . . .
C59 C 0.7523(5) 0.2370(4) 0.5589(4) 0.0324(14) Uani 1 1 d . . . . .
C57 C 0.7766(5) 0.2893(4) 0.5065(4) 0.0309(13) Uani 1 1 d . . . . .
H57 H 0.850333 0.340492 0.532966 0.037 Uiso 1 1 calc R U . . .
C60 C 0.8419(6) 0.2591(5) 0.6551(5) 0.0471(18) Uani 1 1 d . . . . .
C50 C 0.8983(14) 0.6148(8) 0.4657(9) 0.028(2) Uani 0.6 1 d . . P B 1
C86 C 0.8579(9) 0.6899(8) 0.4370(7) 0.028(2) Uani 0.4 1 d G . P B 2
H86 H 0.810741 0.665631 0.368312 0.034 Uiso 0.4 1 calc R U P B 2
C85 C 0.9078(10) 0.7972(7) 0.5063(7) 0.031(3) Uani 0.4 1 d G . P B 2
C84 C 0.9767(9) 0.8328(7) 0.6068(7) 0.033(4) Uani 0.4 1 d G . P B 2
H84 H 1.010814 0.906078 0.654174 0.040 Uiso 0.4 1 calc R U P B 2
C83 C 0.9958(11) 0.7610(11) 0.6378(9) 0.028(2) Uani 0.4 1 d G . P B 2
H83 H 1.042903 0.785302 0.706498 0.034 Uiso 0.4 1 calc R U P B 2
C82 C 0.9459(16) 0.6537(10) 0.5685(13) 0.028(2) Uani 0.4 1 d G . P B 2
H82 H 0.958911 0.604690 0.589730 0.034 Uiso 0.4 1 calc R U P B 2
C62 C 0.8769(15) 0.6182(7) 0.4680(11) 0.027(6) Uiso 0.4 1 d G . P B 2
C49 C 0.9114(9) 0.6855(7) 0.4292(7) 0.031(3) Uani 0.6 1 d . . P B 1
H49 H 0.868347 0.662020 0.359723 0.037 Uiso 0.6 1 calc R U P B 1
C45 C 0.9841(9) 0.7868(7) 0.4905(7) 0.033(2) Uani 0.6 1 d . . P B 1
C46 C 1.0488(10) 0.8214(7) 0.5927(7) 0.034(2) Uani 0.6 1 d . . P B 1
H46 H 1.101122 0.891355 0.636136 0.041 Uiso 0.6 1 calc R U P B 1
C47 C 1.0359(8) 0.7542(8) 0.6292(7) 0.023(2) Uani 0.6 1 d . . P B 1
H47 H 1.077419 0.778194 0.699113 0.028 Uiso 0.6 1 calc R U P B 1
C48 C 0.9622(13) 0.6499(9) 0.5649(10) 0.026(3) Uani 0.6 1 d . . P B 1
H48 H 0.956676 0.603046 0.590933 0.031 Uiso 0.6 1 calc R U P B 1
O1 O 1.0891(7) 0.9385(6) 0.4907(6) 0.053(2) Uani 0.6 1 d . . P B 1
O2 O 0.9244(8) 0.8209(6) 0.3572(6) 0.045(2) Uani 0.6 1 d . . P B 1
C44 C 1.0046(11) 0.8593(8) 0.4479(8) 0.044(3) Uani 0.6 1 d . . P B 1
C43 C 0.9370(13) 0.8805(8) 0.3057(8) 0.072(5) Uani 0.6 1 d . . P B 1
H43A H 0.864683 0.855707 0.248307 0.108 Uiso 0.6 1 calc R U P B 1
H43B H 0.999351 0.870893 0.280049 0.108 Uiso 0.6 1 calc R U P B 1
H43C H 0.955499 0.955250 0.353805 0.108 Uiso 0.6 1 calc R U P B 1
O7 O 0.8517(11) 0.8300(9) 0.3731(9) 0.040(3) Uani 0.4 1 d . . P B 2
O8 O 0.9004(11) 0.9651(7) 0.5339(8) 0.048(3) Uani 0.4 1 d . . P B 2
C87 C 0.8871(14) 0.8765(11) 0.4776(11) 0.035(4) Uani 0.4 1 d . . P B 2
C63 C 0.8322(14) 0.8997(12) 0.3323(12) 0.043(4) Uani 0.4 1 d . . P B 2
H63A H 0.771893 0.858745 0.263706 0.065 Uiso 0.4 1 calc R U P B 2
H63B H 0.903856 0.932927 0.328692 0.065 Uiso 0.4 1 calc R U P B 2
H63C H 0.807916 0.954112 0.377226 0.065 Uiso 0.4 1 calc R U P B 2
C33 C 0.6731(8) 0.8632(7) 0.3631(8) 0.074(2) Uani 0.5 1 d G U P A 1
H33 H 0.744147 0.916917 0.412244 0.088 Uiso 0.5 1 calc R U P A 1
C32 C 0.6492(10) 0.7634(8) 0.3518(8) 0.074(2) Uani 0.5 1 d G U P A 1
H32 H 0.703840 0.748828 0.393288 0.088 Uiso 0.5 1 calc R U P A 1
C31 C 0.5452(11) 0.6848(6) 0.2798(10) 0.074(2) Uani 0.5 1 d DG U P A 1
C36 C 0.4652(9) 0.7061(8) 0.2191(9) 0.074(2) Uani 0.5 1 d G U P A 1
H36 H 0.394199 0.652397 0.169907 0.088 Uiso 0.5 1 calc R U P A 1
C35 C 0.4892(10) 0.8059(9) 0.2304(8) 0.074(2) Uani 0.5 1 d G U P A 1
H35 H 0.434504 0.820484 0.188861 0.088 Uiso 0.5 1 calc R U P A 1
C34 C 0.5931(11) 0.8845(7) 0.3023(9) 0.074(2) Uani 0.5 1 d G U P A 1
H34 H 0.609478 0.952745 0.310029 0.088 Uiso 0.5 1 calc R U P A 1

loop_
_atom_site_aniso_label
_atom_site_aniso_U_11
_atom_site_aniso_U_22
_atom_site_aniso_U_33
_atom_site_aniso_U_23
_atom_site_aniso_U_13
_atom_site_aniso_U_12
Ir1 0.02324(11) 0.01549(10) 0.01408(10) 0.00573(8) 0.00127(8) 0.00571(8)
S1 0.0295(8) 0.0164(7) 0.0220(7) 0.0045(6) 0.0070(6) 0.0049(6)
N1 0.029(3) 0.021(2) 0.015(2) 0.011(2) 0.002(2) 0.005(2)
N2 0.031(3) 0.024(3) 0.025(3) 0.013(2) 0.012(2) 0.012(2)
C9 0.032(3) 0.017(3) 0.019(3) 0.013(2) 0.011(2) 0.011(2)
C8 0.026(3) 0.017(3) 0.017(3) 0.008(2) 0.002(2) 0.003(2)
C1 0.021(3) 0.018(3) 0.018(3) 0.012(2) 0.002(2) 0.003(2)
C2 0.023(3) 0.016(3) 0.008(2) 0.005(2) 0.001(2) 0.003(2)
C3 0.032(3) 0.024(3) 0.021(3) 0.012(2) 0.012(2) 0.014(3)
C4 0.026(3) 0.035(3) 0.025(3) 0.017(3) 0.009(3) 0.012(3)
C5 0.026(3) 0.039(4) 0.021(3) 0.014(3) 0.001(3) 0.003(3)
C6 0.029(3) 0.024(3) 0.028(3) 0.009(3) 0.008(3) 0.003(3)
C7 0.025(3) 0.026(3) 0.024(3) 0.014(3) 0.008(2) 0.007(2)
C21 0.027(3) 0.025(3) 0.020(3) 0.016(2) 0.006(2) 0.008(2)
C20 0.030(3) 0.028(3) 0.022(3) 0.016(3) 0.003(2) 0.004(3)
C19 0.024(3) 0.047(4) 0.033(3) 0.029(3) 0.000(3) 0.006(3)
C18 0.021(3) 0.047(4) 0.047(4) 0.036(4) 0.009(3) 0.012(3)
C17 0.028(3) 0.041(4) 0.040(4) 0.031(3) 0.018(3) 0.018(3)
C16 0.028(3) 0.029(3) 0.030(3) 0.021(3) 0.012(3) 0.010(3)
C10 0.031(3) 0.023(3) 0.031(3) 0.012(3) 0.014(3) 0.011(3)
C15 0.068(5) 0.029(3) 0.037(4) 0.022(3) 0.017(3) 0.021(3)
C14 0.089(6) 0.023(4) 0.053(5) 0.015(4) 0.017(4) 0.029(4)
C13 0.064(5) 0.041(4) 0.037(4) 0.006(4) 0.024(4) 0.015(4)
C12 0.114(6) 0.040(4) 0.043(4) 0.016(3) 0.045(4) 0.008(4)
C11 0.109(6) 0.030(4) 0.048(4) 0.020(3) 0.039(4) 0.013(4)
S2 0.0576(11) 0.0211(8) 0.0313(8) 0.0151(7) 0.0041(8) 0.0121(7)
N3 0.030(3) 0.018(2) 0.019(2) 0.003(2) 0.001(2) 0.008(2)
N4 0.038(3) 0.018(2) 0.029(3) 0.001(2) 0.001(2) 0.016(2)
C30 0.032(3) 0.018(3) 0.016(3) 0.004(2) -0.009(2) 0.003(2)
C29 0.034(3) 0.016(3) 0.017(3) 0.002(2) -0.005(2) 0.003(2)
C22 0.031(3) 0.018(3) 0.012(3) 0.001(2) -0.006(2) 0.001(2)
C23 0.041(4) 0.013(3) 0.020(3) 0.007(2) -0.001(3) -0.002(2)
C24 0.052(4) 0.029(3) 0.026(3) 0.019(3) 0.008(3) 0.015(3)
C25 0.074(5) 0.040(4) 0.042(4) 0.027(4) 0.028(4) 0.021(4)
C26 0.089(6) 0.050(5) 0.056(5) 0.043(4) 0.036(5) 0.023(4)
C27 0.078(5) 0.030(4) 0.045(4) 0.028(4) 0.021(4) 0.017(4)
C28 0.051(4) 0.024(3) 0.023(3) 0.014(3) 0.001(3) 0.005(3)
C42 0.027(3) 0.026(3) 0.017(3) 0.004(2) 0.001(2) 0.011(3)
C41 0.020(3) 0.038(3) 0.025(3) 0.012(3) 0.002(2) 0.012(3)
C40 0.026(3) 0.053(4) 0.031(3) 0.018(3) 0.007(3) 0.018(3)
C39 0.027(3) 0.048(4) 0.026(3) 0.001(3) 0.005(3) 0.016(3)
C38 0.034(4) 0.038(4) 0.029(3) -0.002(3) 0.000(3) 0.020(3)
C37 0.034(4) 0.026(3) 0.023(3) 0.003(3) -0.002(3) 0.010(3)
C45B 0.096(4) 0.031(3) 0.043(3) 0.014(2) 0.021(3) 0.030(3)
C50B 0.096(4) 0.031(3) 0.043(3) 0.014(2) 0.021(3) 0.030(3)
C49B 0.096(4) 0.031(3) 0.043(3) 0.014(2) 0.021(3) 0.030(3)
C48B 0.096(4) 0.031(3) 0.043(3) 0.014(2) 0.021(3) 0.030(3)
C47B 0.096(4) 0.031(3) 0.043(3) 0.014(2) 0.021(3) 0.030(3)
C46B 0.096(4) 0.031(3) 0.043(3) 0.014(2) 0.021(3) 0.030(3)
O6 0.034(2) 0.019(2) 0.016(2) 0.0060(17) 0.0001(17) 0.0018(17)
O5 0.024(2) 0.022(2) 0.0162(19) 0.0081(17) 0.0055(16) 0.0065(16)
O3 0.071(3) 0.039(3) 0.032(3) 0.025(2) 0.003(2) -0.001(2)
O4 0.070(3) 0.059(3) 0.053(3) 0.045(2) -0.010(2) -0.012(2)
C51 0.024(3) 0.020(3) 0.017(3) 0.005(2) 0.003(2) 0.011(2)
C52 0.029(3) 0.024(3) 0.014(3) 0.006(2) 0.002(2) 0.008(2)
C53 0.021(3) 0.026(3) 0.020(3) 0.010(2) 0.009(2) 0.013(2)
C61 0.083(4) 0.081(4) 0.072(4) 0.055(3) 0.006(3) 0.009(3)
C54 0.031(3) 0.019(3) 0.018(3) 0.008(2) 0.010(2) 0.007(2)
C55 0.028(3) 0.021(3) 0.021(3) 0.007(2) 0.007(2) 0.008(2)
C56 0.030(3) 0.026(3) 0.033(3) 0.016(3) 0.010(3) 0.002(3)
C58 0.045(4) 0.020(3) 0.033(3) 0.014(3) 0.017(3) 0.009(3)
C59 0.046(4) 0.023(3) 0.020(3) 0.008(3) 0.008(3) 0.009(3)
C57 0.032(3) 0.029(3) 0.027(3) 0.017(3) 0.004(3) 0.003(3)
C60 0.063(5) 0.030(4) 0.030(4) 0.017(3) 0.001(3) -0.007(3)
C50 0.035(6) 0.028(4) 0.026(4) 0.014(3) 0.015(4) 0.013(4)
C86 0.035(6) 0.028(4) 0.026(4) 0.014(3) 0.015(4) 0.013(4)
C85 0.040(10) 0.023(8) 0.024(8) 0.010(7) 0.007(7) 0.009(7)
C84 0.049(11) 0.017(7) 0.021(8) 0.005(6) 0.007(8) 0.004(7)
C83 0.035(6) 0.028(4) 0.026(4) 0.014(3) 0.015(4) 0.013(4)
C82 0.035(6) 0.028(4) 0.026(4) 0.014(3) 0.015(4) 0.013(4)
C49 0.048(7) 0.017(5) 0.019(5) 0.008(4) 0.002(5) 0.012(5)
C45 0.046(7) 0.023(5) 0.026(5) 0.014(5) 0.004(5) 0.008(5)
C46 0.054(7) 0.013(5) 0.013(5) -0.003(4) -0.001(5) 0.006(5)
C47 0.025(6) 0.022(5) 0.008(4) 0.001(4) -0.001(4) 0.003(4)
C48 0.035(6) 0.016(5) 0.024(6) 0.012(4) 0.007(5) 0.002(4)
O1 0.068(6) 0.036(5) 0.045(5) 0.023(4) 0.010(4) 0.007(4)
O2 0.067(6) 0.026(4) 0.030(4) 0.020(4) -0.003(4) 0.002(4)
C44 0.068(8) 0.027(6) 0.022(5) 0.009(5) 0.004(6) 0.011(6)
C43 0.140(14) 0.025(6) 0.029(6) 0.017(6) 0.009(8) 0.002(8)
O7 0.052(8) 0.034(7) 0.032(7) 0.018(6) 0.014(6) 0.006(6)
O8 0.093(10) 0.011(5) 0.025(6) 0.003(5) 0.012(6) 0.014(6)
C87 0.055(11) 0.028(8) 0.027(8) 0.018(7) 0.013(8) 0.017(8)
C63 0.048(11) 0.034(9) 0.037(10) 0.025(8) -0.004(8) 0.001(8)
C33 0.085(4) 0.034(3) 0.074(4) 0.013(3) 0.008(3) 0.027(3)
C32 0.085(4) 0.034(3) 0.074(4) 0.013(3) 0.008(3) 0.027(3)
C31 0.085(4) 0.034(3) 0.074(4) 0.013(3) 0.008(3) 0.027(3)
C36 0.085(4) 0.034(3) 0.074(4) 0.013(3) 0.008(3) 0.027(3)
C35 0.085(4) 0.034(3) 0.074(4) 0.013(3) 0.008(3) 0.027(3)
C34 0.085(4) 0.034(3) 0.074(4) 0.013(3) 0.008(3) 0.027(3)

loop_
_atom_type_symbol
_atom_type_description
_atom_type_scat_dispersion_real
_atom_type_scat_dispersion_imag
_atom_type_scat_source
C C 0.0033 0.0016 'International Tables Vol C Tables 4.2.6.8 and 6.1.1.4'
H H 0.0000 0.0000 'International Tables Vol C Tables 4.2.6.8 and 6.1.1.4'
Ir Ir -1.4442 7.9887 'International Tables Vol C Tables 4.2.6.8 and 6.1.1.4'
N N 0.0061 0.0033 'International Tables Vol C Tables 4.2.6.8 and 6.1.1.4'
O O 0.0106 0.0060 'International Tables Vol C Tables 4.2.6.8 and 6.1.1.4'
S S 0.1246 0.1234 'International Tables Vol C Tables 4.2.6.8 and 6.1.1.4'

loop_
_geom_angle_atom_site_label_1
_geom_angle_atom_site_label_2
_geom_angle_atom_site_label_3
_geom_angle
_geom_angle_site_symmetry_1
_geom_angle_site_symmetry_3
_geom_angle_publ_flag
N1 Ir1 N3 175.86(18) . . ?
N1 Ir1 O6 95.64(16) . . ?
N1 Ir1 O5 88.36(14) . . ?
C1 Ir1 N1 79.57(19) . . ?
C1 Ir1 N3 102.85(19) . . ?
C1 Ir1 O6 175.14(19) . . ?
C1 Ir1 O5 92.38(16) . . ?
N3 Ir1 O6 81.89(16) . . ?
N3 Ir1 O5 94.87(15) . . ?
C22 Ir1 N1 96.9(2) . . ?
C22 Ir1 C1 96.00(19) . . ?
C22 Ir1 N3 79.5(2) . . ?
C22 Ir1 O6 83.70(17) . . ?
C22 Ir1 O5 170.77(17) . . ?
O6 Ir1 O5 88.28(13) . . ?
C7 S1 C8 89.4(3) . . ?
C9 N1 Ir1 115.3(4) . . ?
C9 N1 C21 106.8(4) . . ?
C21 N1 Ir1 137.3(4) . . ?
C9 N2 C16 106.8(4) . . ?
C9 N2 C10 126.6(5) . . ?
C16 N2 C10 123.8(5) . . ?
N1 C9 N2 111.5(5) . . ?
N1 C9 C8 115.5(5) . . ?
N2 C9 C8 132.8(5) . . ?
C9 C8 S1 129.3(4) . . ?
C1 C8 S1 116.2(4) . . ?
C1 C8 C9 114.5(5) . . ?
C8 C1 Ir1 114.9(4) . . ?
C8 C1 C2 108.7(4) . . ?
C2 C1 Ir1 136.3(4) . . ?
C3 C2 C1 128.7(5) . . ?
C3 C2 C7 117.8(5) . . ?
C7 C2 C1 113.5(5) . . ?
C2 C3 H3 120.2 . . ?
C4 C3 C2 119.6(5) . . ?
C4 C3 H3 120.2 . . ?
C3 C4 H4 119.3 . . ?
C3 C4 C5 121.4(5) . . ?
C5 C4 H4 119.3 . . ?
C4 C5 H5 119.8 . . ?
C6 C5 C4 120.5(5) . . ?
C6 C5 H5 119.8 . . ?
C5 C6 H6 120.7 . . ?
C5 C6 C7 118.5(5) . . ?
C7 C6 H6 120.7 . . ?
C2 C7 S1 112.2(4) . . ?
C6 C7 S1 125.7(4) . . ?
C6 C7 C2 122.0(5) . . ?
N1 C21 C20 130.5(5) . . ?
N1 C21 C16 108.8(5) . . ?
C20 C21 C16 120.7(5) . . ?
C21 C20 H20 121.8 . . ?
C21 C20 C19 116.4(5) . . ?
C19 C20 H20 121.8 . . ?
C20 C19 H19 119.1 . . ?
C18 C19 C20 121.8(6) . . ?
C18 C19 H19 119.1 . . ?
C19 C18 H18 119.1 . . ?
C17 C18 C19 121.7(5) . . ?
C17 C18 H18 119.1 . . ?
C18 C17 H17 121.6 . . ?
C16 C17 C18 116.8(6) . . ?
C16 C17 H17 121.6 . . ?
C21 C16 N2 106.1(5) . . ?
C17 C16 N2 131.3(5) . . ?
C17 C16 C21 122.6(5) . . ?
C15 C10 N2 121.4(5) . . ?
C15 C10 C11 119.3(6) . . ?
C11 C10 N2 119.3(5) . . ?
C10 C15 H15 119.9 . . ?
C10 C15 C14 120.2(6) . . ?
C14 C15 H15 119.9 . . ?
C15 C14 H14 119.9 . . ?
C13 C14 C15 120.2(6) . . ?
C13 C14 H14 119.9 . . ?
C14 C13 H13 119.8 . . ?
C12 C13 C14 120.4(6) . . ?
C12 C13 H13 119.8 . . ?
C13 C12 H12 120.4 . . ?
C13 C12 C11 119.2(7) . . ?
C11 C12 H12 120.4 . . ?
C10 C11 C12 120.7(6) . . ?
C10 C11 H11 119.7 . . ?
C12 C11 H11 119.7 . . ?
C28 S2 C29 89.3(3) . . ?
C30 N3 Ir1 112.1(4) . . ?
C30 N3 C42 107.3(5) . . ?
C42 N3 Ir1 137.0(4) . . ?
C30 N4 C37 108.0(5) . . ?
C30 N4 C45B 129.0(7) . . ?
C30 N4 C31 123.7(7) . . ?
C37 N4 C45B 122.3(6) . . ?
C37 N4 C31 127.2(7) . . ?
N3 C30 N4 110.3(5) . . ?
N3 C30 C29 116.0(5) . . ?
N4 C30 C29 133.6(5) . . ?
C30 C29 S2 129.5(4) . . ?
C22 C29 S2 115.5(4) . . ?
C22 C29 C30 114.9(5) . . ?
C29 C22 Ir1 113.4(4) . . ?
C29 C22 C23 109.5(5) . . ?
C23 C22 Ir1 136.0(4) . . ?
C24 C23 C22 129.3(5) . . ?
C24 C23 C28 118.2(5) . . ?
C28 C23 C22 112.5(5) . . ?
C23 C24 H24 119.8 . . ?
C25 C24 C23 120.4(5) . . ?
C25 C24 H24 119.8 . . ?
C24 C25 H25 119.6 . . ?
C24 C25 C26 120.8(6) . . ?
C26 C25 H25 119.6 . . ?
C25 C26 H26 119.7 . . ?
C27 C26 C25 120.5(6) . . ?
C27 C26 H26 119.8 . . ?
C26 C27 H27 120.6 . . ?
C26 C27 C28 118.9(6) . . ?
C28 C27 H27 120.6 . . ?
C23 C28 S2 113.2(4) . . ?
C27 C28 S2 125.7(5) . . ?
C27 C28 C23 121.2(6) . . ?
N3 C42 C41 131.2(5) . . ?
N3 C42 C37 108.6(5) . . ?
C41 C42 C37 120.2(5) . . ?
C42 C41 H41 120.9 . . ?
C40 C41 C42 118.2(6) . . ?
C40 C41 H41 120.9 . . ?
C41 C40 H40 119.7 . . ?
C41 C40 C39 120.6(6) . . ?
C39 C40 H40 119.7 . . ?
C40 C39 H39 118.9 . . ?
C38 C39 C40 122.2(6) . . ?
C38 C39 H39 118.9 . . ?
C39 C38 H38 121.6 . . ?
C39 C38 C37 116.9(6) . . ?
C37 C38 H38 121.6 . . ?
N4 C37 C42 105.8(5) . . ?
C38 C37 N4 132.4(6) . . ?
C38 C37 C42 121.8(6) . . ?
C50B C45B N4 118.4(7) . . ?
C50B C45B C46B 120.0 . . ?
C46B C45B N4 121.6(7) . . ?
C45B C50B H50B 120.0 . . ?
C49B C50B C45B 120.0 . . ?
C49B C50B H50B 120.0 . . ?
C50B C49B H49B 120.0 . . ?
C50B C49B C48B 120.0 . . ?
C48B C49B H49B 120.0 . . ?
C49B C48B H48B 120.0 . . ?
C47B C48B C49B 120.0 . . ?
C47B C48B H48B 120.0 . . ?
C48B C47B H47B 120.0 . . ?
C48B C47B C46B 120.0 . . ?
C46B C47B H47B 120.0 . . ?
C45B C46B H46B 120.0 . . ?
C47B C46B C45B 120.0 . . ?
C47B C46B H46B 120.0 . . ?
C51 O6 Ir1 126.3(3) . . ?
C53 O5 Ir1 124.0(3) . . ?
C60 O4 C61 117.4(5) . . ?
O6 C51 C52 125.7(5) . . ?
O6 C51 C50 112.5(6) . . ?
O6 C51 C62 113.9(7) . . ?
C52 C51 C50 121.6(6) . . ?
C52 C51 C62 120.0(7) . . ?
C51 C52 H52 116.4 . . ?
C51 C52 C53 127.2(5) . . ?
C53 C52 H52 116.4 . . ?
O5 C53 C52 127.6(5) . . ?
O5 C53 C54 116.0(5) . . ?
C52 C53 C54 116.3(5) . . ?
O4 C61 H61A 109.5 . . ?
O4 C61 H61B 109.5 . . ?
O4 C61 H61C 109.5 . . ?
H61A C61 H61B 109.5 . . ?
H61A C61 H61C 109.5 . . ?
H61B C61 H61C 109.5 . . ?
C55 C54 C53 119.5(5) . . ?
C57 C54 C53 121.7(5) . . ?
C57 C54 C55 118.7(5) . . ?
C54 C55 H55 119.5 . . ?
C54 C55 C56 121.1(5) . . ?
C56 C55 H55 119.5 . . ?
C55 C56 H56 120.3 . . ?
C55 C56 C58 119.4(5) . . ?
C58 C56 H56 120.3 . . ?
C56 C58 H58 120.0 . . ?
C59 C58 C56 119.9(5) . . ?
C59 C58 H58 120.0 . . ?
C58 C59 C57 120.3(5) . . ?
C58 C59 C60 118.8(5) . . ?
C57 C59 C60 120.9(5) . . ?
C54 C57 C59 120.5(5) . . ?
C54 C57 H57 119.7 . . ?
C59 C57 H57 119.7 . . ?
O3 C60 O4 124.5(6) . . ?
O3 C60 C59 123.8(6) . . ?
O4 C60 C59 111.7(5) . . ?
C49 C50 C51 117.8(9) . . ?
C48 C50 C51 124.2(9) . . ?
C48 C50 C49 117.9(9) . . ?
C85 C86 H86 120.0 . . ?
C85 C86 C62 120.0 . . ?
C62 C86 H86 120.0 . . ?
C86 C85 C84 120.0 . . ?
C86 C85 C87 121.9(9) . . ?
C84 C85 C87 118.0(9) . . ?
C85 C84 H84 120.0 . . ?
C83 C84 C85 120.0 . . ?
C83 C84 H84 120.0 . . ?
C84 C83 H83 120.0 . . ?
C84 C83 C82 120.0 . . ?
C82 C83 H83 120.0 . . ?
C83 C82 H82 120.0 . . ?
C83 C82 C62 120.0 . . ?
C62 C82 H82 120.0 . . ?
C86 C62 C51 117.7(9) . . ?
C82 C62 C51 122.3(9) . . ?
C82 C62 C86 120.0 . . ?
C50 C49 H49 119.1 . . ?
C45 C49 C50 121.8(9) . . ?
C45 C49 H49 119.1 . . ?
C49 C45 C46 119.2(9) . . ?
C49 C45 C44 121.1(9) . . ?
C46 C45 C44 119.4(9) . . ?
C45 C46 H46 120.2 . . ?
C47 C46 C45 119.5(9) . . ?
C47 C46 H46 120.2 . . ?
C46 C47 H47 119.7 . . ?
C46 C47 C48 120.6(8) . . ?
C48 C47 H47 119.7 . . ?
C50 C48 C47 120.8(8) . . ?
C50 C48 H48 119.6 . . ?
C47 C48 H48 119.6 . . ?
C44 O2 C43 116.4(9) . . ?
O1 C44 C45 123.1(10) . . ?
O1 C44 O2 125.9(10) . . ?
O2 C44 C45 110.8(9) . . ?
O2 C43 H43A 109.5 . . ?
O2 C43 H43B 109.5 . . ?
O2 C43 H43C 109.5 . . ?
H43A C43 H43B 109.5 . . ?
H43A C43 H43C 109.5 . . ?
H43B C43 H43C 109.5 . . ?
C87 O7 C63 115.0(12) . . ?
O7 C87 C85 108.1(11) . . ?
O8 C87 C85 126.7(13) . . ?
O8 C87 O7 125.2(13) . . ?
O7 C63 H63A 109.5 . . ?
O7 C63 H63B 109.5 . . ?
O7 C63 H63C 109.5 . . ?
H63A C63 H63B 109.5 . . ?
H63A C63 H63C 109.5 . . ?
H63B C63 H63C 109.5 . . ?
C32 C33 H33 120.0 . . ?
C32 C33 C34 120.0 . . ?
C34 C33 H33 120.0 . . ?
C33 C32 H32 120.0 . . ?
C33 C32 C31 120.0 . . ?
C31 C32 H32 120.0 . . ?
C32 C31 N4 120.7(9) . . ?
C32 C31 C36 120.0 . . ?
C36 C31 N4 119.0(9) . . ?
C31 C36 H36 120.0 . . ?
C35 C36 C31 120.0 . . ?
C35 C36 H36 120.0 . . ?
C36 C35 H35 120.0 . . ?
C36 C35 C34 120.0 . . ?
C34 C35 H35 120.0 . . ?
C33 C34 H34 120.0 . . ?
C35 C34 C33 120.0 . . ?
C35 C34 H34 120.0 . . ?

loop_
_geom_bond_atom_site_label_1
_geom_bond_atom_site_label_2
_geom_bond_distance
_geom_bond_site_symmetry_2
_geom_bond_publ_flag
Ir1 N1 2.029(4) . ?
Ir1 C1 2.001(5) . ?
Ir1 N3 2.056(4) . ?
Ir1 C22 1.995(5) . ?
Ir1 O6 2.109(4) . ?
Ir1 O5 2.155(3) . ?
S1 C8 1.744(5) . ?
S1 C7 1.734(5) . ?
N1 C9 1.340(6) . ?
N1 C21 1.386(6) . ?
N2 C9 1.370(6) . ?
N2 C16 1.404(7) . ?
N2 C10 1.432(7) . ?
C9 C8 1.424(7) . ?
C8 C1 1.386(7) . ?
C1 C2 1.436(7) . ?
C2 C3 1.417(7) . ?
C2 C7 1.420(7) . ?
C3 H3 0.9500 . ?
C3 C4 1.374(7) . ?
C4 H4 0.9500 . ?
C4 C5 1.402(7) . ?
C5 H5 0.9500 . ?
C5 C6 1.383(7) . ?
C6 H6 0.9500 . ?
C6 C7 1.390(7) . ?
C21 C20 1.389(7) . ?
C21 C16 1.404(7) . ?
C20 H20 0.9500 . ?
C20 C19 1.394(7) . ?
C19 H19 0.9500 . ?
C19 C18 1.392(8) . ?
C18 H18 0.9500 . ?
C18 C17 1.374(8) . ?
C17 H17 0.9500 . ?
C17 C16 1.371(7) . ?
C10 C15 1.365(7) . ?
C10 C11 1.381(8) . ?
C15 H15 0.9500 . ?
C15 C14 1.381(8) . ?
C14 H14 0.9500 . ?
C14 C13 1.379(9) . ?
C13 H13 0.9500 . ?
C13 C12 1.359(9) . ?
C12 H12 0.9500 . ?
C12 C11 1.393(9) . ?
C11 H11 0.9500 . ?
S2 C29 1.751(5) . ?
S2 C28 1.731(6) . ?
N3 C30 1.348(6) . ?
N3 C42 1.380(7) . ?
N4 C30 1.367(7) . ?
N4 C37 1.392(7) . ?
N4 C45B 1.393(8) . ?
N4 C31 1.448(8) . ?
C30 C29 1.413(8) . ?
C29 C22 1.389(7) . ?
C22 C23 1.440(7) . ?
C23 C24 1.402(8) . ?
C23 C28 1.419(7) . ?
C24 H24 0.9500 . ?
C24 C25 1.365(8) . ?
C25 H25 0.9500 . ?
C25 C26 1.405(8) . ?
C26 H26 0.9500 . ?
C26 C27 1.376(9) . ?
C27 H27 0.9500 . ?
C27 C28 1.396(8) . ?
C42 C41 1.383(7) . ?
C42 C37 1.407(7) . ?
C41 H41 0.9500 . ?
C41 C40 1.374(7) . ?
C40 H40 0.9500 . ?
C40 C39 1.401(8) . ?
C39 H39 0.9500 . ?
C39 C38 1.370(8) . ?
C38 H38 0.9500 . ?
C38 C37 1.380(8) . ?
C45B C50B 1.3900 . ?
C45B C46B 1.3900 . ?
C50B H50B 0.9500 . ?
C50B C49B 1.3900 . ?
C49B H49B 0.9500 . ?
C49B C48B 1.3900 . ?
C48B H48B 0.9500 . ?
C48B C47B 1.3900 . ?
C47B H47B 0.9500 . ?
C47B C46B 1.3900 . ?
C46B H46B 0.9500 . ?
O6 C51 1.269(6) . ?
O5 C53 1.260(6) . ?
O3 C60 1.203(7) . ?
O4 C61 1.453(8) . ?
O4 C60 1.338(7) . ?
C51 C52 1.400(7) . ?
C51 C50 1.510(12) . ?
C51 C62 1.498(11) . ?
C52 H52 0.9500 . ?
C52 C53 1.411(7) . ?
C53 C54 1.502(7) . ?
C61 H61A 0.9800 . ?
C61 H61B 0.9800 . ?
C61 H61C 0.9800 . ?
C54 C55 1.391(7) . ?
C54 C57 1.385(7) . ?
C55 H55 0.9500 . ?
C55 C56 1.393(7) . ?
C56 H56 0.9500 . ?
C56 C58 1.397(8) . ?
C58 H58 0.9500 . ?
C58 C59 1.372(8) . ?
C59 C57 1.401(7) . ?
C59 C60 1.497(8) . ?
C57 H57 0.9500 . ?
C50 C49 1.404(12) . ?
C50 C48 1.360(12) . ?
C86 H86 0.9500 . ?
C86 C85 1.3900 . ?
C86 C62 1.3900 . ?
C85 C84 1.3900 . ?
C85 C87 1.480(15) . ?
C84 H84 0.9500 . ?
C84 C83 1.3900 . ?
C83 H83 0.9500 . ?
C83 C82 1.3900 . ?
C82 H82 0.9500 . ?
C82 C62 1.3900 . ?
C49 H49 0.9500 . ?
C49 C45 1.361(13) . ?
C45 C46 1.402(12) . ?
C45 C44 1.513(13) . ?
C46 H46 0.9500 . ?
C46 C47 1.356(12) . ?
C47 H47 0.9500 . ?
C47 C48 1.399(12) . ?
C48 H48 0.9500 . ?
O1 C44 1.220(12) . ?
O2 C44 1.317(12) . ?
O2 C43 1.448(11) . ?
C43 H43A 0.9800 . ?
C43 H43B 0.9800 . ?
C43 H43C 0.9800 . ?
O7 C87 1.374(17) . ?
O7 C63 1.464(16) . ?
O8 C87 1.183(16) . ?
C63 H63A 0.9800 . ?
C63 H63B 0.9800 . ?
C63 H63C 0.9800 . ?
C33 H33 0.9500 . ?
C33 C32 1.3900 . ?
C33 C34 1.3900 . ?
C32 H32 0.9500 . ?
C32 C31 1.3900 . ?
C31 C36 1.3900 . ?
C36 H36 0.9500 . ?
C36 C35 1.3900 . ?
C35 H35 0.9500 . ?
C35 C34 1.3900 . ?
C34 H34 0.9500 . ?

loop_
_geom_torsion_atom_site_label_1
_geom_torsion_atom_site_label_2
_geom_torsion_atom_site_label_3
_geom_torsion_atom_site_label_4
_geom_torsion
_geom_torsion_site_symmetry_1
_geom_torsion_site_symmetry_2
_geom_torsion_site_symmetry_3
_geom_torsion_site_symmetry_4
_geom_torsion_publ_flag
Ir1 N1 C9 N2 173.3(3) . . . . ?
Ir1 N1 C9 C8 -2.2(5) . . . . ?
Ir1 N1 C21 C20 6.1(8) . . . . ?
Ir1 N1 C21 C16 -171.1(4) . . . . ?
Ir1 C1 C2 C3 8.7(8) . . . . ?
Ir1 C1 C2 C7 -174.1(4) . . . . ?
Ir1 N3 C30 N4 -161.2(3) . . . . ?
Ir1 N3 C30 C29 16.9(6) . . . . ?
Ir1 N3 C42 C41 -26.6(9) . . . . ?
Ir1 N3 C42 C37 154.5(4) . . . . ?
Ir1 C22 C23 C24 12.9(10) . . . . ?
Ir1 C22 C23 C28 -167.5(4) . . . . ?
Ir1 O6 C51 C52 12.2(7) . . . . ?
Ir1 O6 C51 C50 -172.7(7) . . . . ?
Ir1 O6 C51 C62 -160.7(8) . . . . ?
Ir1 O5 C53 C52 -2.3(7) . . . . ?
Ir1 O5 C53 C54 174.3(3) . . . . ?
S1 C8 C1 Ir1 174.6(2) . . . . ?
S1 C8 C1 C2 -3.1(5) . . . . ?
N1 C9 C8 S1 -174.6(4) . . . . ?
N1 C9 C8 C1 4.4(6) . . . . ?
N1 C21 C20 C19 -179.2(5) . . . . ?
N1 C21 C16 N2 1.3(5) . . . . ?
N1 C21 C16 C17 -179.8(4) . . . . ?
N2 C9 C8 S1 11.2(8) . . . . ?
N2 C9 C8 C1 -169.8(5) . . . . ?
N2 C10 C15 C14 -178.6(6) . . . . ?
N2 C10 C11 C12 179.4(7) . . . . ?
C9 N1 C21 C20 175.8(5) . . . . ?
C9 N1 C21 C16 -1.4(5) . . . . ?
C9 N2 C16 C21 -0.7(5) . . . . ?
C9 N2 C16 C17 -179.5(5) . . . . ?
C9 N2 C10 C15 -91.6(7) . . . . ?
C9 N2 C10 C11 88.2(7) . . . . ?
C9 C8 C1 Ir1 -4.6(5) . . . . ?
C9 C8 C1 C2 177.7(4) . . . . ?
C8 S1 C7 C2 -0.1(4) . . . . ?
C8 S1 C7 C6 -179.8(5) . . . . ?
C8 C1 C2 C3 -174.3(5) . . . . ?
C8 C1 C2 C7 2.9(6) . . . . ?
C1 C2 C3 C4 178.6(5) . . . . ?
C1 C2 C7 S1 -1.6(5) . . . . ?
C1 C2 C7 C6 178.1(5) . . . . ?
C2 C3 C4 C5 2.0(7) . . . . ?
C3 C2 C7 S1 176.0(3) . . . . ?
C3 C2 C7 C6 -4.3(7) . . . . ?
C3 C4 C5 C6 -2.8(8) . . . . ?
C4 C5 C6 C7 0.0(8) . . . . ?
C5 C6 C7 S1 -176.7(4) . . . . ?
C5 C6 C7 C2 3.6(8) . . . . ?
C7 S1 C8 C9 -179.0(5) . . . . ?
C7 S1 C8 C1 1.9(4) . . . . ?
C7 C2 C3 C4 1.5(7) . . . . ?
C21 N1 C9 N2 0.9(5) . . . . ?
C21 N1 C9 C8 -174.5(4) . . . . ?
C21 C20 C19 C18 -0.2(7) . . . . ?
C20 C21 C16 N2 -176.2(4) . . . . ?
C20 C21 C16 C17 2.7(7) . . . . ?
C20 C19 C18 C17 2.5(8) . . . . ?
C19 C18 C17 C16 -2.2(7) . . . . ?
C18 C17 C16 N2 178.2(5) . . . . ?
C18 C17 C16 C21 -0.4(7) . . . . ?
C16 N2 C9 N1 -0.1(5) . . . . ?
C16 N2 C9 C8 174.3(5) . . . . ?
C16 N2 C10 C15 110.0(7) . . . . ?
C16 N2 C10 C11 -70.2(8) . . . . ?
C16 C21 C20 C19 -2.2(7) . . . . ?
C10 N2 C9 N1 -161.5(5) . . . . ?
C10 N2 C9 C8 12.9(8) . . . . ?
C10 N2 C16 C21 161.3(5) . . . . ?
C10 N2 C16 C17 -17.5(8) . . . . ?
C10 C15 C14 C13 0.2(11) . . . . ?
C15 C10 C11 C12 -0.8(11) . . . . ?
C15 C14 C13 C12 -2.8(12) . . . . ?
C14 C13 C12 C11 3.5(13) . . . . ?
C13 C12 C11 C10 -1.7(13) . . . . ?
C11 C10 C15 C14 1.5(10) . . . . ?
S2 C29 C22 Ir1 171.1(3) . . . . ?
S2 C29 C22 C23 0.9(6) . . . . ?
N3 C30 C29 S2 172.8(4) . . . . ?
N3 C30 C29 C22 -3.8(7) . . . . ?
N3 C42 C41 C40 179.7(5) . . . . ?
N3 C42 C37 N4 0.7(6) . . . . ?
N3 C42 C37 C38 -179.4(5) . . . . ?
N4 C30 C29 S2 -9.7(9) . . . . ?
N4 C30 C29 C22 173.7(5) . . . . ?
N4 C45B C50B C49B -179.5(10) . . . . ?
N4 C45B C46B C47B 179.4(10) . . . . ?
N4 C31 C36 C35 -173.8(10) . . . . ?
C30 N3 C42 C41 177.7(6) . . . . ?
C30 N3 C42 C37 -1.2(6) . . . . ?
C30 N4 C37 C42 0.0(6) . . . . ?
C30 N4 C37 C38 -179.9(6) . . . . ?
C30 N4 C45B C50B 65.9(10) . . . . ?
C30 N4 C45B C46B -113.5(8) . . . . ?
C30 N4 C31 C32 -77.2(10) . . . . ?
C30 N4 C31 C36 96.6(8) . . . . ?
C30 C29 C22 Ir1 -11.8(6) . . . . ?
C30 C29 C22 C23 178.0(5) . . . . ?
C29 S2 C28 C23 0.5(5) . . . . ?
C29 S2 C28 C27 -179.5(6) . . . . ?
C29 C22 C23 C24 180.0(6) . . . . ?
C29 C22 C23 C28 -0.5(7) . . . . ?
C22 C23 C24 C25 -179.8(6) . . . . ?
C22 C23 C28 S2 -0.1(6) . . . . ?
C22 C23 C28 C27 179.9(5) . . . . ?
C23 C24 C25 C26 0.1(10) . . . . ?
C24 C23 C28 S2 179.5(4) . . . . ?
C24 C23 C28 C27 -0.5(9) . . . . ?
C24 C25 C26 C27 -1.0(11) . . . . ?
C25 C26 C27 C28 1.2(11) . . . . ?
C26 C27 C28 S2 179.6(5) . . . . ?
C26 C27 C28 C23 -0.4(10) . . . . ?
C28 S2 C29 C30 -177.4(5) . . . . ?
C28 S2 C29 C22 -0.8(5) . . . . ?
C28 C23 C24 C25 0.7(9) . . . . ?
C42 N3 C30 N4 1.3(6) . . . . ?
C42 N3 C30 C29 179.3(4) . . . . ?
C42 C41 C40 C39 0.8(8) . . . . ?
C41 C42 C37 N4 -178.3(5) . . . . ?
C41 C42 C37 C38 1.6(9) . . . . ?
C41 C40 C39 C38 -0.2(9) . . . . ?
C40 C39 C38 C37 0.3(9) . . . . ?
C39 C38 C37 N4 178.9(6) . . . . ?
C39 C38 C37 C42 -1.0(9) . . . . ?
C37 N4 C30 N3 -0.8(6) . . . . ?
C37 N4 C30 C29 -178.4(6) . . . . ?
C37 N4 C45B C50B -125.2(6) . . . . ?
C37 N4 C45B C46B 55.4(10) . . . . ?
C37 N4 C31 C32 88.9(9) . . . . ?
C37 N4 C31 C36 -97.3(8) . . . . ?
C37 C42 C41 C40 -1.5(8) . . . . ?
C45B N4 C30 N3 169.4(7) . . . . ?
C45B N4 C30 C29 -8.2(11) . . . . ?
C45B N4 C37 C42 -171.0(7) . . . . ?
C45B N4 C37 C38 9.2(11) . . . . ?
C45B C50B C49B C48B 0.0 . . . . ?
C50B C45B C46B C47B 0.0 . . . . ?
C50B C49B C48B C47B 0.0 . . . . ?
C49B C48B C47B C46B 0.0 . . . . ?
C48B C47B C46B C45B 0.0 . . . . ?
C46B C45B C50B C49B 0.0 . . . . ?
O6 C51 C52 C53 -4.8(9) . . . . ?
O6 C51 C50 C49 12.6(16) . . . . ?
O6 C51 C50 C48 -164.9(11) . . . . ?
O6 C51 C62 C86 22.4(13) . . . . ?
O6 C51 C62 C82 -159.8(6) . . . . ?
O5 C53 C54 C55 -31.3(7) . . . . ?
O5 C53 C54 C57 151.8(5) . . . . ?
C51 C52 C53 O5 -0.6(9) . . . . ?
C51 C52 C53 C54 -177.2(5) . . . . ?
C51 C50 C49 C45 -178.6(9) . . . . ?
C51 C50 C48 C47 179.4(13) . . . . ?
C52 C51 C50 C49 -172.1(10) . . . . ?
C52 C51 C50 C48 10.5(17) . . . . ?
C52 C51 C62 C86 -150.9(8) . . . . ?
C52 C51 C62 C82 26.9(11) . . . . ?
C52 C53 C54 C55 145.7(5) . . . . ?
C52 C53 C54 C57 -31.2(7) . . . . ?
C53 C54 C55 C56 -175.9(5) . . . . ?
C53 C54 C57 C59 176.6(5) . . . . ?
C61 O4 C60 O3 3.5(12) . . . . ?
C61 O4 C60 C59 -178.6(6) . . . . ?
C54 C55 C56 C58 -0.6(8) . . . . ?
C55 C54 C57 C59 -0.3(8) . . . . ?
C55 C56 C58 C59 -0.8(9) . . . . ?
C56 C58 C59 C57 1.6(9) . . . . ?
C56 C58 C59 C60 -178.1(5) . . . . ?
C58 C59 C57 C54 -1.0(9) . . . . ?
C58 C59 C60 O3 6.6(10) . . . . ?
C58 C59 C60 O4 -171.3(6) . . . . ?
C57 C54 C55 C56 1.1(8) . . . . ?
C57 C59 C60 O3 -173.1(6) . . . . ?
C57 C59 C60 O4 9.0(9) . . . . ?
C60 C59 C57 C54 178.7(6) . . . . ?
C50 C51 C52 C53 -179.5(8) . . . . ?
C50 C49 C45 C46 0.7(19) . . . . ?
C50 C49 C45 C44 175.0(12) . . . . ?
C86 C85 C84 C83 0.0 . . . . ?
C86 C85 C87 O7 -21.4(17) . . . . ?
C86 C85 C87 O8 159.9(15) . . . . ?
C85 C86 C62 C51 177.9(14) . . . . ?
C85 C86 C62 C82 0.0 . . . . ?
C85 C84 C83 C82 0.0 . . . . ?
C84 C85 C87 O7 160.4(10) . . . . ?
C84 C85 C87 O8 -18(2) . . . . ?
C84 C83 C82 C62 0.0 . . . . ?
C83 C82 C62 C51 -177.8(14) . . . . ?
C83 C82 C62 C86 0.0 . . . . ?
C62 C51 C52 C53 167.6(9) . . . . ?
C62 C86 C85 C84 0.0 . . . . ?
C62 C86 C85 C87 -178.1(14) . . . . ?
C49 C50 C48 C47 1.9(19) . . . . ?
C49 C45 C46 C47 -1.4(16) . . . . ?
C49 C45 C44 O1 -159.5(11) . . . . ?
C49 C45 C44 O2 16.0(15) . . . . ?
C45 C46 C47 C48 2.4(16) . . . . ?
C46 C45 C44 O1 14.8(17) . . . . ?
C46 C45 C44 O2 -169.7(10) . . . . ?
C46 C47 C48 C50 -2.7(17) . . . . ?
C48 C50 C49 C45 -1(2) . . . . ?
C44 C45 C46 C47 -175.8(10) . . . . ?
C43 O2 C44 C45 -177.2(10) . . . . ?
C43 O2 C44 O1 -1.8(19) . . . . ?
C87 C85 C84 C83 178.2(13) . . . . ?
C63 O7 C87 C85 -177.5(13) . . . . ?
C63 O7 C87 O8 1(2) . . . . ?
C33 C32 C31 N4 173.7(10) . . . . ?
C33 C32 C31 C36 0.0 . . . . ?
C32 C33 C34 C35 0.0 . . . . ?
C32 C31 C36 C35 0.0 . . . . ?
C31 N4 C30 N3 167.6(7) . . . . ?
C31 N4 C30 C29 -10.0(11) . . . . ?
C31 N4 C37 C42 -167.9(8) . . . . ?
C31 N4 C37 C38 12.3(12) . . . . ?
C31 C36 C35 C34 0.0 . . . . ?
C36 C35 C34 C33 0.0 . . . . ?
C34 C33 C32 C31 0.0 . . . . ?
